data_8106304
loop_
_publ_author_name
'Feng, Ying'
'Guo, Wei'
'Liu, Zhi'
'Luo, Xinyu'
'Zhang, Dingchao'
'Li, Li'
'Hu, Zhenhao'

_publ_section_title
;
 Crystal structure of 2,12-dibromo-5,15-dihexyl-5,15-dihydrobenzo
 [1,2-b:5,6-c&#x2032;]dicarbazole, C38H38Br2N2
;
_journal_issue 5
_journal_name_full 'Zeitschrift f\"ur Kristallographie - New Crystal Structures'
_journal_page_first 809
_journal_page_last 811
_journal_paper_doi 10.1515/ncrs-2018-0020
_journal_volume 233
_journal_year 2018
_chemical_formula_moiety 'C38 H38 Br2 N2'
_chemical_formula_sum 'C38 H38 Br2 N2'
_chemical_formula_weight 682.52
_chemical_name_common
;
2,12-dibromo-5,15-dihexyl-5,15-dihydrobenzo [1,2-b:5,6-c']dicarbazole
;
_space_group_IT_number 2
_space_group_name_Hall '-P 1'
_space_group_name_H-M_alt 'P -1'
_symmetry_cell_setting triclinic
_symmetry_space_group_name_Hall '-P 1'
_symmetry_space_group_name_H-M 'P -1'
_atom_sites_solution_hydrogens geom
_atom_sites_solution_primary direct
_atom_sites_solution_secondary difmap
_cell_angle_alpha 90.1190(10)
_cell_angle_beta 97.9920(10)
_cell_angle_gamma 106.9950(10)
_cell_formula_units_Z 2
_cell_length_a 8.2069(11)
_cell_length_b 11.9435(15)
_cell_length_c 16.817(2)
_cell_measurement_reflns_used 9990
_cell_measurement_temperature 130(2)
_cell_measurement_theta_max 27.30
_cell_measurement_theta_min 2.21
_cell_volume 1559.5(3)
_computing_cell_refinement 'Bruker SAINT (Bruker, 2005) [1]'
_computing_data_collection 'Bruker APEX2 (Bruker, 2005) [1]'
_computing_data_reduction 'Bruker SAINT (Bruker, 2005) [1]'
_computing_molecular_graphics 'Bruker SHELXTL (Bruker, 2005) [1]'
_computing_publication_material 'Bruker SHELXTL (Bruker, 2005) [1]'
_computing_structure_refinement 'SHELXL-2014/7 [2]'
_computing_structure_solution 'SHELXL-2014/7 [2]'
_diffrn_ambient_temperature 130(2)
_diffrn_detector_area_resol_mean 8.3
_diffrn_measured_fraction_theta_full 0.989
_diffrn_measured_fraction_theta_max 0.989
_diffrn_measurement_device_type 'Bruker APEX-II CCD'
_diffrn_measurement_method '\f and \w scans'
_diffrn_radiation_monochromator graphite
_diffrn_radiation_source 'fine-focus sealed tube'
_diffrn_radiation_type MoK\a
_diffrn_radiation_wavelength 0.71073
_diffrn_reflns_av_R_equivalents 0.0340
_diffrn_reflns_av_sigmaI/netI 0.0405
_diffrn_reflns_limit_h_max 10
_diffrn_reflns_limit_h_min -10
_diffrn_reflns_limit_k_max 15
_diffrn_reflns_limit_k_min -15
_diffrn_reflns_limit_l_max 21
_diffrn_reflns_limit_l_min -21
_diffrn_reflns_number 17971
_diffrn_reflns_theta_full 27.30
_diffrn_reflns_theta_max 27.30
_diffrn_reflns_theta_min 2.12
_diffrn_standards_number 0
_exptl_absorpt_coefficient_mu 2.629
_exptl_absorpt_correction_T_max 0.7456
_exptl_absorpt_correction_T_min 0.3191
_exptl_absorpt_correction_type multi-scan
_exptl_absorpt_process_details 'APEX2 Software Suite (Bruker, 2005) [1]'
_exptl_crystal_colour yellow
_exptl_crystal_density_diffrn 1.453
_exptl_crystal_density_method 'not measured'
_exptl_crystal_description block
_exptl_crystal_F_000 700
_exptl_crystal_size_max 0.573
_exptl_crystal_size_mid 0.500
_exptl_crystal_size_min 0.195
_refine_diff_density_max 0.401
_refine_diff_density_min -0.543
_refine_diff_density_rms 0.089
_refine_ls_extinction_method none
_refine_ls_goodness_of_fit_ref 0.800
_refine_ls_hydrogen_treatment mixed
_refine_ls_matrix_type full
_refine_ls_number_parameters 381
_refine_ls_number_reflns 6960
_refine_ls_number_restraints 0
_refine_ls_restrained_S_all 0.800
_refine_ls_R_factor_all 0.0364
_refine_ls_R_factor_gt 0.0300
_refine_ls_shift/su_max 0.002
_refine_ls_shift/su_mean 0.000
_refine_ls_structure_factor_coef Fsqd
_refine_ls_weighting_details 'calc w=1/[\s^2^(Fo^2^)+(0.1000P)^2^+0.0000P] where P=(Fo^2^+2Fc^2^)/3'
_refine_ls_weighting_scheme calc
_refine_ls_wR_factor_gt 0.0971
_refine_ls_wR_factor_ref 0.1025
_reflns_number_gt 6065
_reflns_number_total 6960
_reflns_threshold_expression >2sigma(I)
_cod_data_source_file suppl_ncrs-2018-0020_suppl.cif
_cod_data_source_block gv004
_cod_original_cell_volume 1559.5(4)
_cod_original_sg_symbol_Hall -P1
_cod_original_sg_symbol_H-M P-1
_cod_database_code 8106304

loop_
_symmetry_equiv_pos_as_xyz
'x, y, z'
'-x, -y, -z'

loop_
_atom_site_label
_atom_site_type_symbol
_atom_site_fract_x
_atom_site_fract_y
_atom_site_fract_z
_atom_site_U_iso_or_equiv
_atom_site_adp_type
_atom_site_occupancy
_atom_site_symmetry_multiplicity
_atom_site_calc_flag
_atom_site_refinement_flags
_atom_site_disorder_assembly
_atom_site_disorder_group
Br1 Br 0.91687(3) 0.697859(17) 0.794856(11) 0.03158(8) Uani 1 1 d . . .
Br2 Br 1.08164(3) 1.378099(18) 0.412577(12) 0.03921(9) Uani 1 1 d . . .
N1 N 0.67921(19) 0.89855(14) 1.06870(8) 0.0242(3) Uani 1 1 d . . .
N2 N 0.76968(18) 1.03001(12) 0.64792(8) 0.0198(3) Uani 1 1 d . . .
C1 C 0.4626(4) 0.6257(2) 1.41650(14) 0.0494(6) Uani 1 1 d . . .
H1A H 0.3635 0.6000 1.3759 0.074 Uiso 1 1 calc R . .
H1B H 0.4259 0.6278 1.4681 0.074 Uiso 1 1 calc R . .
H1C H 0.5304 0.5724 1.4166 0.074 Uiso 1 1 calc R . .
C2 C 0.5701(3) 0.74752(18) 1.39896(11) 0.0311(4) Uani 1 1 d . . .
H2A H 0.5047 0.8022 1.4042 0.037 Uiso 1 1 calc R . .
H2B H 0.6729 0.7712 1.4387 0.037 Uiso 1 1 calc R . .
C3 C 0.6228(2) 0.75463(16) 1.31570(10) 0.0268(4) Uani 1 1 d . . .
H3A H 0.6920 0.7021 1.3112 0.032 Uiso 1 1 calc R . .
H3B H 0.5202 0.7279 1.2761 0.032 Uiso 1 1 calc R . .
C4 C 0.7242(2) 0.87695(16) 1.29675(10) 0.0250(4) Uani 1 1 d . . .
H4A H 0.8258 0.9036 1.3370 0.030 Uiso 1 1 calc R . .
H4B H 0.6543 0.9290 1.3012 0.030 Uiso 1 1 calc R . .
C5 C 0.7814(2) 0.88774(17) 1.21358(10) 0.0260(4) Uani 1 1 d . . .
H5A H 0.8505 0.9677 1.2081 0.031 Uiso 1 1 calc R . .
H5B H 0.8532 0.8370 1.2090 0.031 Uiso 1 1 calc R . .
C6 C 0.6295(2) 0.85508(17) 1.14542(10) 0.0253(4) Uani 1 1 d . . .
H6A H 0.5817 0.7705 1.1404 0.030 Uiso 1 1 calc R . .
H6B H 0.5404 0.8873 1.1587 0.030 Uiso 1 1 calc R . .
C7 C 0.7004(2) 1.01186(16) 1.04650(10) 0.0224(3) Uani 1 1 d . . .
C8 C 0.7574(2) 1.02761(15) 0.97023(10) 0.0195(3) Uani 1 1 d . . .
C9 C 0.7802(2) 1.13914(15) 0.93551(10) 0.0195(3) Uani 1 1 d . . .
C10 C 0.8063(2) 1.16469(15) 0.85298(10) 0.0189(3) Uani 1 1 d . . .
C11 C 0.7609(2) 1.07529(14) 0.79208(9) 0.0180(3) Uani 1 1 d . . .
H11 H 0.7092 0.9979 0.8035 0.022 Uiso 1 1 calc R . .
C12 C 0.7940(2) 1.10390(14) 0.71513(10) 0.0184(3) Uani 1 1 d . . .
C13 C 0.7056(2) 0.90330(14) 0.64624(10) 0.0207(3) Uani 1 1 d . . .
H13A H 0.7395 0.8767 0.6987 0.025 Uiso 1 1 calc R . .
H13B H 0.7595 0.8714 0.6076 0.025 Uiso 1 1 calc R . .
C14 C 0.5118(2) 0.85520(17) 0.62457(13) 0.0300(4) Uani 1 1 d . . .
H14A H 0.4789 0.8706 0.5690 0.036 Uiso 1 1 calc R . .
H14B H 0.4572 0.8954 0.6579 0.036 Uiso 1 1 calc R . .
C15 C 0.4475(3) 0.72346(17) 0.63609(13) 0.0319(4) Uani 1 1 d . . .
H15A H 0.5295 0.6871 0.6195 0.038 Uiso 1 1 calc R . .
H15B H 0.3389 0.6910 0.6012 0.038 Uiso 1 1 calc R . .
C16 C 0.4218(3) 0.69167(16) 0.72254(12) 0.0307(4) Uani 1 1 d . . .
H16A H 0.5271 0.7297 0.7584 0.037 Uiso 1 1 calc R . .
H16B H 0.3314 0.7210 0.7376 0.037 Uiso 1 1 calc R . .
C17 C 0.3744(3) 0.56068(18) 0.73291(14) 0.0407(5) Uani 1 1 d . . .
H17A H 0.2730 0.5231 0.6946 0.049 Uiso 1 1 calc R . .
H17B H 0.4677 0.5328 0.7198 0.049 Uiso 1 1 calc R . .
C18 C 0.3387(4) 0.5226(2) 0.81608(14) 0.0491(6) Uani 1 1 d . . .
H18A H 0.4369 0.5609 0.8549 0.074 Uiso 1 1 calc R . .
H18B H 0.3164 0.4392 0.8181 0.074 Uiso 1 1 calc R . .
H18C H 0.2401 0.5436 0.8280 0.074 Uiso 1 1 calc R . .
C19 C 0.7291(2) 0.83904(16) 1.01061(10) 0.0225(3) Uani 1 1 d . . .
C20 C 0.7813(2) 0.91555(15) 0.94882(10) 0.0190(3) Uani 1 1 d . . .
C21 C 0.8482(2) 0.87274(15) 0.88654(10) 0.0209(3) Uani 1 1 d . . .
H21 H 0.8931 0.9215 0.8469 0.025 Uiso 1 1 calc R . .
C22 C 0.8455(2) 0.75719(16) 0.88572(10) 0.0248(4) Uani 1 1 d . . .
C23 C 0.7871(3) 0.68139(17) 0.94493(12) 0.0308(4) Uani 1 1 d . . .
H23 H 0.7855 0.6034 0.9411 0.037 Uiso 1 1 calc R . .
C24 C 0.7314(2) 0.72274(17) 1.00966(11) 0.0287(4) Uani 1 1 d . . .
H24 H 0.6964 0.6746 1.0513 0.034 Uiso 1 1 calc R . .
C25 C 0.7687(2) 1.23239(16) 0.98529(10) 0.0244(4) Uani 1 1 d . . .
C26 C 0.7106(2) 1.21017(17) 1.06084(11) 0.0283(4) Uani 1 1 d . . .
H26 H 0.6983 1.2720 1.0908 0.034 Uiso 1 1 calc R . .
C27 C 0.6724(2) 1.10153(17) 1.09112(10) 0.0260(4) Uani 1 1 d . . .
H27 H 0.6292 1.0875 1.1396 0.031 Uiso 1 1 calc R . .
C28 C 0.8185(2) 1.35001(16) 0.95954(11) 0.0288(4) Uani 1 1 d . . .
H28 H 0.8124 1.4103 0.9930 0.035 Uiso 1 1 calc R . .
C29 C 0.8738(2) 1.37594(16) 0.88841(11) 0.0282(4) Uani 1 1 d . . .
H29 H 0.9186 1.4539 0.8762 0.034 Uiso 1 1 calc R . .
C30 C 0.8644(2) 1.28421(15) 0.83106(10) 0.0216(3) Uani 1 1 d . . .
C31 C 0.8989(2) 1.31044(15) 0.75271(10) 0.0225(3) Uani 1 1 d . . .
H31 H 0.9421 1.3881 0.7395 0.027 Uiso 1 1 calc R . .
C32 C 0.8689(2) 1.22152(15) 0.69523(10) 0.0199(3) Uani 1 1 d . . .
C33 C 0.8927(2) 1.21716(15) 0.61180(10) 0.0203(3) Uani 1 1 d . . .
C34 C 0.9666(2) 1.30189(15) 0.56011(10) 0.0234(3) Uani 1 1 d . . .
H34 H 1.0098 1.3806 0.5768 0.028 Uiso 1 1 calc R . .
C35 C 0.9734(2) 1.26465(16) 0.48328(11) 0.0248(4) Uani 1 1 d . . .
C36 C 0.9092(2) 1.14791(16) 0.45597(11) 0.0255(4) Uani 1 1 d . . .
H36 H 0.9163 1.1269 0.4036 0.031 Uiso 1 1 calc R . .
C37 C 0.8350(2) 1.06309(15) 0.50653(10) 0.0230(3) Uani 1 1 d . . .
H37 H 0.7903 0.9849 0.4887 0.028 Uiso 1 1 calc R . .
C38 C 0.8290(2) 1.09768(14) 0.58478(10) 0.0198(3) Uani 1 1 d . . .

loop_
_atom_site_aniso_label
_atom_site_aniso_U_11
_atom_site_aniso_U_22
_atom_site_aniso_U_33
_atom_site_aniso_U_23
_atom_site_aniso_U_13
_atom_site_aniso_U_12
Br1 0.04567(13) 0.02939(13) 0.02639(12) -0.00019(8) 0.00815(9) 0.02017(9)
Br2 0.05601(15) 0.02974(14) 0.03172(13) 0.00899(9) 0.02235(10) 0.00506(10)
N1 0.0269(7) 0.0305(8) 0.0180(7) 0.0059(6) 0.0075(6) 0.0107(6)
N2 0.0255(7) 0.0159(7) 0.0177(7) 0.0022(5) 0.0043(5) 0.0054(5)
C1 0.0664(15) 0.0421(14) 0.0328(11) 0.0062(10) 0.0210(11) -0.0010(12)
C2 0.0395(10) 0.0310(10) 0.0223(9) 0.0025(8) 0.0101(8) 0.0073(8)
C3 0.0338(9) 0.0253(9) 0.0202(8) 0.0017(7) 0.0075(7) 0.0056(8)
C4 0.0274(8) 0.0246(9) 0.0218(8) 0.0008(7) 0.0025(7) 0.0062(7)
C5 0.0206(8) 0.0348(10) 0.0229(8) 0.0099(7) 0.0057(7) 0.0074(7)
C6 0.0219(8) 0.0350(10) 0.0198(8) 0.0082(7) 0.0077(7) 0.0072(7)
C7 0.0202(8) 0.0302(9) 0.0180(8) 0.0027(7) 0.0032(6) 0.0094(7)
C8 0.0167(7) 0.0250(9) 0.0170(7) 0.0011(6) 0.0032(6) 0.0062(6)
C9 0.0189(7) 0.0208(8) 0.0196(8) -0.0001(6) 0.0029(6) 0.0070(6)
C10 0.0192(7) 0.0189(8) 0.0201(8) 0.0009(6) 0.0036(6) 0.0076(6)
C11 0.0195(7) 0.0159(8) 0.0191(8) 0.0023(6) 0.0025(6) 0.0062(6)
C12 0.0191(7) 0.0167(8) 0.0205(8) 0.0003(6) 0.0033(6) 0.0067(6)
C13 0.0255(8) 0.0151(8) 0.0216(8) 0.0025(6) 0.0033(6) 0.0065(6)
C14 0.0254(9) 0.0239(9) 0.0380(10) 0.0053(8) -0.0005(8) 0.0055(7)
C15 0.0327(10) 0.0239(10) 0.0331(10) 0.0009(8) 0.0037(8) -0.0006(8)
C16 0.0352(10) 0.0205(9) 0.0342(10) -0.0007(8) 0.0092(8) 0.0030(7)
C17 0.0581(13) 0.0212(10) 0.0404(12) 0.0005(9) 0.0144(10) 0.0046(9)
C18 0.0690(16) 0.0316(12) 0.0402(13) 0.0047(10) 0.0147(11) 0.0015(11)
C19 0.0225(8) 0.0280(9) 0.0190(8) 0.0049(7) 0.0046(6) 0.0098(7)
C20 0.0178(7) 0.0201(8) 0.0196(8) 0.0035(6) 0.0039(6) 0.0058(6)
C21 0.0231(8) 0.0238(9) 0.0181(8) 0.0042(7) 0.0046(6) 0.0099(7)
C22 0.0296(9) 0.0265(9) 0.0215(8) 0.0015(7) 0.0044(7) 0.0130(7)
C23 0.0416(10) 0.0238(10) 0.0312(10) 0.0059(8) 0.0062(8) 0.0158(8)
C24 0.0373(10) 0.0264(10) 0.0247(9) 0.0111(7) 0.0087(8) 0.0110(8)
C25 0.0267(8) 0.0270(9) 0.0217(8) -0.0024(7) 0.0024(7) 0.0115(7)
C26 0.0335(9) 0.0341(10) 0.0213(8) -0.0048(7) 0.0046(7) 0.0159(8)
C27 0.0271(8) 0.0355(10) 0.0185(8) 0.0011(7) 0.0072(7) 0.0123(8)
C28 0.0421(10) 0.0228(9) 0.0249(9) -0.0050(7) 0.0048(8) 0.0149(8)
C29 0.0400(10) 0.0167(8) 0.0287(9) 0.0002(7) 0.0044(8) 0.0099(8)
C30 0.0253(8) 0.0183(8) 0.0219(8) -0.0003(7) 0.0040(7) 0.0075(7)
C31 0.0282(8) 0.0152(8) 0.0240(8) 0.0036(7) 0.0040(7) 0.0061(7)
C32 0.0225(8) 0.0181(8) 0.0205(8) 0.0045(6) 0.0042(6) 0.0077(6)
C33 0.0228(8) 0.0192(8) 0.0198(8) 0.0022(6) 0.0029(6) 0.0077(6)
C34 0.0290(9) 0.0182(8) 0.0231(8) 0.0028(7) 0.0051(7) 0.0064(7)
C35 0.0287(9) 0.0227(9) 0.0245(9) 0.0070(7) 0.0087(7) 0.0079(7)
C36 0.0279(9) 0.0293(10) 0.0211(8) 0.0009(7) 0.0052(7) 0.0104(7)
C37 0.0262(8) 0.0186(8) 0.0235(8) 0.0000(7) 0.0026(7) 0.0062(7)
C38 0.0204(7) 0.0181(8) 0.0219(8) 0.0048(6) 0.0032(6) 0.0071(6)

loop_
_atom_type_symbol
_atom_type_description
_atom_type_scat_dispersion_real
_atom_type_scat_dispersion_imag
_atom_type_scat_source
C C 0.0033 0.0016 'International Tables Vol C Tables 4.2.6.8 and 6.1.1.4'
H H 0.0000 0.0000 'International Tables Vol C Tables 4.2.6.8 and 6.1.1.4'
N N 0.0061 0.0033 'International Tables Vol C Tables 4.2.6.8 and 6.1.1.4'
Br Br -0.2901 2.4595 'International Tables Vol C Tables 4.2.6.8 and 6.1.1.4'

loop_
_geom_angle_atom_site_label_1
_geom_angle_atom_site_label_2
_geom_angle_atom_site_label_3
_geom_angle
_geom_angle_site_symmetry_1
_geom_angle_site_symmetry_3
C7 N1 C19 108.62(14) . .
C7 N1 C6 124.16(15) . .
C19 N1 C6 126.92(15) . .
C12 N2 C38 108.41(14) . .
C12 N2 C13 125.29(14) . .
C38 N2 C13 126.15(14) . .
C2 C1 H1A 109.5 . .
C2 C1 H1B 109.5 . .
H1A C1 H1B 109.5 . .
C2 C1 H1C 109.5 . .
H1A C1 H1C 109.5 . .
H1B C1 H1C 109.5 . .
C3 C2 C1 113.17(17) . .
C3 C2 H2A 108.9 . .
C1 C2 H2A 108.9 . .
C3 C2 H2B 108.9 . .
C1 C2 H2B 108.9 . .
H2A C2 H2B 107.8 . .
C4 C3 C2 113.35(15) . .
C4 C3 H3A 108.9 . .
C2 C3 H3A 108.9 . .
C4 C3 H3B 108.9 . .
C2 C3 H3B 108.9 . .
H3A C3 H3B 107.7 . .
C3 C4 C5 115.01(15) . .
C3 C4 H4A 108.5 . .
C5 C4 H4A 108.5 . .
C3 C4 H4B 108.5 . .
C5 C4 H4B 108.5 . .
H4A C4 H4B 107.5 . .
C6 C5 C4 112.63(14) . .
C6 C5 H5A 109.1 . .
C4 C5 H5A 109.1 . .
C6 C5 H5B 109.1 . .
C4 C5 H5B 109.1 . .
H5A C5 H5B 107.8 . .
N1 C6 C5 112.26(14) . .
N1 C6 H6A 109.2 . .
C5 C6 H6A 109.2 . .
N1 C6 H6B 109.2 . .
C5 C6 H6B 109.2 . .
H6A C6 H6B 107.9 . .
N1 C7 C27 126.28(16) . .
N1 C7 C8 110.41(15) . .
C27 C7 C8 123.31(17) . .
C7 C8 C9 118.60(15) . .
C7 C8 C20 104.79(15) . .
C9 C8 C20 136.60(15) . .
C25 C9 C8 116.96(15) . .
C25 C9 C10 117.13(15) . .
C8 C9 C10 125.85(15) . .
C11 C10 C30 118.69(15) . .
C11 C10 C9 121.57(16) . .
C30 C10 C9 119.48(15) . .
C12 C11 C10 119.22(16) . .
C12 C11 H11 120.4 . .
C10 C11 H11 120.4 . .
C11 C12 N2 128.80(15) . .
C11 C12 C32 121.80(15) . .
N2 C12 C32 109.36(14) . .
N2 C13 C14 113.93(14) . .
N2 C13 H13A 108.8 . .
C14 C13 H13A 108.8 . .
N2 C13 H13B 108.8 . .
C14 C13 H13B 108.8 . .
H13A C13 H13B 107.7 . .
C13 C14 C15 112.02(15) . .
C13 C14 H14A 109.2 . .
C15 C14 H14A 109.2 . .
C13 C14 H14B 109.2 . .
C15 C14 H14B 109.2 . .
H14A C14 H14B 107.9 . .
C14 C15 C16 114.01(17) . .
C14 C15 H15A 108.7 . .
C16 C15 H15A 108.7 . .
C14 C15 H15B 108.7 . .
C16 C15 H15B 108.7 . .
H15A C15 H15B 107.6 . .
C17 C16 C15 112.27(17) . .
C17 C16 H16A 109.2 . .
C15 C16 H16A 109.2 . .
C17 C16 H16B 109.1 . .
C15 C16 H16B 109.2 . .
H16A C16 H16B 107.9 . .
C18 C17 C16 115.08(18) . .
C18 C17 H17A 108.5 . .
C16 C17 H17A 108.5 . .
C18 C17 H17B 108.5 . .
C16 C17 H17B 108.5 . .
H17A C17 H17B 107.5 . .
C17 C18 H18A 109.5 . .
C17 C18 H18B 109.5 . .
H18A C18 H18B 109.5 . .
C17 C18 H18C 109.5 . .
H18A C18 H18C 109.5 . .
H18B C18 H18C 109.5 . .
N1 C19 C24 127.84(16) . .
N1 C19 C20 109.10(15) . .
C24 C19 C20 123.06(16) . .
C21 C20 C19 117.42(15) . .
C21 C20 C8 135.53(16) . .
C19 C20 C8 106.96(14) . .
C22 C21 C20 118.46(16) . .
C22 C21 H21 120.8 . .
C20 C21 H21 120.8 . .
C21 C22 C23 123.50(16) . .
C21 C22 Br1 117.39(13) . .
C23 C22 Br1 119.04(13) . .
C24 C23 C22 119.44(17) . .
C24 C23 H23 120.3 . .
C22 C23 H23 120.3 . .
C23 C24 C19 117.89(17) . .
C23 C24 H24 121.1 . .
C19 C24 H24 121.1 . .
C26 C25 C9 120.70(17) . .
C26 C25 C28 119.42(16) . .
C9 C25 C28 119.87(16) . .
C27 C26 C25 122.26(17) . .
C27 C26 H26 118.9 . .
C25 C26 H26 118.9 . .
C26 C27 C7 117.39(16) . .
C26 C27 H27 121.3 . .
C7 C27 H27 121.3 . .
C29 C28 C25 121.89(16) . .
C29 C28 H28 119.1 . .
C25 C28 H28 119.1 . .
C28 C29 C30 120.46(17) . .
C28 C29 H29 119.8 . .
C30 C29 H29 119.8 . .
C31 C30 C10 120.23(15) . .
C31 C30 C29 120.58(16) . .
C10 C30 C29 119.02(16) . .
C32 C31 C30 120.19(16) . .
C32 C31 H31 119.9 . .
C30 C31 H31 119.9 . .
C31 C32 C12 119.18(16) . .
C31 C32 C33 134.43(16) . .
C12 C32 C33 106.37(14) . .
C34 C33 C38 119.92(15) . .
C34 C33 C32 133.32(16) . .
C38 C33 C32 106.70(15) . .
C35 C34 C33 117.50(16) . .
C35 C34 H34 121.2 . .
C33 C34 H34 121.2 . .
C34 C35 C36 122.95(17) . .
C34 C35 Br2 118.33(14) . .
C36 C35 Br2 118.70(13) . .
C37 C36 C35 120.12(16) . .
C37 C36 H36 119.9 . .
C35 C36 H36 119.9 . .
C36 C37 C38 118.24(16) . .
C36 C37 H37 120.9 . .
C38 C37 H37 120.9 . .
C37 C38 N2 129.58(16) . .
C37 C38 C33 121.24(16) . .
N2 C38 C33 109.16(14) . .

loop_
_geom_bond_atom_site_label_1
_geom_bond_atom_site_label_2
_geom_bond_distance
_geom_bond_site_symmetry_2
Br1 C22 1.9149(17) .
Br2 C35 1.9066(18) .
N1 C7 1.372(2) .
N1 C19 1.380(2) .
N1 C6 1.458(2) .
N2 C12 1.388(2) .
N2 C38 1.391(2) .
N2 C13 1.449(2) .
C1 C2 1.518(3) .
C1 H1A 0.9600 .
C1 H1B 0.9600 .
C1 H1C 0.9600 .
C2 C3 1.517(2) .
C2 H2A 0.9700 .
C2 H2B 0.9700 .
C3 C4 1.514(3) .
C3 H3A 0.9700 .
C3 H3B 0.9700 .
C4 C5 1.530(2) .
C4 H4A 0.9700 .
C4 H4B 0.9700 .
C5 C6 1.529(2) .
C5 H5A 0.9700 .
C5 H5B 0.9700 .
C6 H6A 0.9700 .
C6 H6B 0.9700 .
C7 C27 1.397(2) .
C7 C8 1.420(2) .
C8 C9 1.428(2) .
C8 C20 1.460(2) .
C9 C25 1.425(2) .
C9 C10 1.453(2) .
C10 C11 1.409(2) .
C10 C30 1.433(2) .
C11 C12 1.382(2) .
C11 H11 0.9300 .
C12 C32 1.420(2) .
C13 C14 1.515(2) .
C13 H13A 0.9700 .
C13 H13B 0.9700 .
C14 C15 1.528(3) .
C14 H14A 0.9700 .
C14 H14B 0.9700 .
C15 C16 1.531(3) .
C15 H15A 0.9700 .
C15 H15B 0.9700 .
C16 C17 1.514(3) .
C16 H16A 0.9700 .
C16 H16B 0.9700 .
C17 C18 1.513(3) .
C17 H17A 0.9700 .
C17 H17B 0.9700 .
C18 H18A 0.9600 .
C18 H18B 0.9600 .
C18 H18C 0.9600 .
C19 C24 1.395(2) .
C19 C20 1.413(2) .
C20 C21 1.407(2) .
C21 C22 1.374(2) .
C21 H21 0.9300 .
C22 C23 1.387(3) .
C23 C24 1.381(3) .
C23 H23 0.9300 .
C24 H24 0.9300 .
C25 C26 1.417(2) .
C25 C28 1.430(3) .
C26 C27 1.360(3) .
C26 H26 0.9300 .
C27 H27 0.9300 .
C28 C29 1.343(3) .
C28 H28 0.9300 .
C29 C30 1.436(2) .
C29 H29 0.9300 .
C30 C31 1.403(2) .
C31 C32 1.378(2) .
C31 H31 0.9300 .
C32 C33 1.446(2) .
C33 C34 1.392(2) .
C33 C38 1.418(2) .
C34 C35 1.379(2) .
C34 H34 0.9300 .
C35 C36 1.390(3) .
C36 C37 1.381(2) .
C36 H36 0.9300 .
C37 C38 1.390(2) .
C37 H37 0.9300 .

loop_
_geom_torsion_atom_site_label_1
_geom_torsion_atom_site_label_2
_geom_torsion_atom_site_label_3
_geom_torsion_atom_site_label_4
_geom_torsion
_geom_torsion_site_symmetry_1
_geom_torsion_site_symmetry_2
_geom_torsion_site_symmetry_3
_geom_torsion_site_symmetry_4
C1 C2 C3 C4 177.78(18) . . . .
C2 C3 C4 C5 179.47(15) . . . .
C3 C4 C5 C6 61.9(2) . . . .
C7 N1 C6 C5 -79.8(2) . . . .
C19 N1 C6 C5 93.2(2) . . . .
C4 C5 C6 N1 162.42(15) . . . .
C19 N1 C7 C27 -176.66(16) . . . .
C6 N1 C7 C27 -2.6(3) . . . .
C19 N1 C7 C8 2.98(19) . . . .
C6 N1 C7 C8 177.08(14) . . . .
N1 C7 C8 C9 177.56(14) . . . .
C27 C7 C8 C9 -2.8(2) . . . .
N1 C7 C8 C20 -3.72(18) . . . .
C27 C7 C8 C20 175.93(15) . . . .
C7 C8 C9 C25 9.1(2) . . . .
C20 C8 C9 C25 -169.12(18) . . . .
C7 C8 C9 C10 -167.94(15) . . . .
C20 C8 C9 C10 13.9(3) . . . .
C25 C9 C10 C11 -157.53(15) . . . .
C8 C9 C10 C11 19.5(2) . . . .
C25 C9 C10 C30 16.5(2) . . . .
C8 C9 C10 C30 -166.44(15) . . . .
C30 C10 C11 C12 8.1(2) . . . .
C9 C10 C11 C12 -177.73(14) . . . .
C10 C11 C12 N2 175.83(15) . . . .
C10 C11 C12 C32 -1.5(2) . . . .
C38 N2 C12 C11 -177.13(15) . . . .
C13 N2 C12 C11 -1.5(3) . . . .
C38 N2 C12 C32 0.51(17) . . . .
C13 N2 C12 C32 176.17(14) . . . .
C12 N2 C13 C14 91.38(19) . . . .
C38 N2 C13 C14 -93.71(19) . . . .
N2 C13 C14 C15 -171.21(15) . . . .
C13 C14 C15 C16 83.3(2) . . . .
C14 C15 C16 C17 -174.58(18) . . . .
C15 C16 C17 C18 -177.2(2) . . . .
C7 N1 C19 C24 178.84(17) . . . .
C6 N1 C19 C24 5.0(3) . . . .
C7 N1 C19 C20 -0.92(19) . . . .
C6 N1 C19 C20 -174.81(15) . . . .
N1 C19 C20 C21 175.74(14) . . . .
C24 C19 C20 C21 -4.0(2) . . . .
N1 C19 C20 C8 -1.40(18) . . . .
C24 C19 C20 C8 178.83(16) . . . .
C7 C8 C20 C21 -173.32(18) . . . .
C9 C8 C20 C21 5.0(3) . . . .
C7 C8 C20 C19 3.05(17) . . . .
C9 C8 C20 C19 -178.58(19) . . . .
C19 C20 C21 C22 5.3(2) . . . .
C8 C20 C21 C22 -178.56(17) . . . .
C20 C21 C22 C23 -2.8(3) . . . .
C20 C21 C22 Br1 174.16(12) . . . .
C21 C22 C23 C24 -1.4(3) . . . .
Br1 C22 C23 C24 -178.39(14) . . . .
C22 C23 C24 C19 2.9(3) . . . .
N1 C19 C24 C23 -179.86(18) . . . .
C20 C19 C24 C23 -0.1(3) . . . .
C8 C9 C25 C26 -9.6(2) . . . .
C10 C9 C25 C26 167.68(15) . . . .
C8 C9 C25 C28 169.49(15) . . . .
C10 C9 C25 C28 -13.2(2) . . . .
C9 C25 C26 C27 3.6(3) . . . .
C28 C25 C26 C27 -175.54(17) . . . .
C25 C26 C27 C7 3.1(3) . . . .
N1 C7 C27 C26 176.14(17) . . . .
C8 C7 C27 C26 -3.5(3) . . . .
C26 C25 C28 C29 -179.74(17) . . . .
C9 C25 C28 C29 1.2(3) . . . .
C25 C28 C29 C30 7.9(3) . . . .
C11 C10 C30 C31 -9.1(2) . . . .
C9 C10 C30 C31 176.66(15) . . . .
C11 C10 C30 C29 166.12(15) . . . .
C9 C10 C30 C29 -8.1(2) . . . .
C28 C29 C30 C31 170.92(17) . . . .
C28 C29 C30 C10 -4.3(3) . . . .
C10 C30 C31 C32 3.2(2) . . . .
C29 C30 C31 C32 -171.91(16) . . . .
C30 C31 C32 C12 3.5(2) . . . .
C30 C31 C32 C33 -178.45(18) . . . .
C11 C12 C32 C31 -4.4(2) . . . .
N2 C12 C32 C31 177.75(14) . . . .
C11 C12 C32 C33 177.01(14) . . . .
N2 C12 C32 C33 -0.82(17) . . . .
C31 C32 C33 C34 5.4(3) . . . .
C12 C32 C33 C34 -176.37(17) . . . .
C31 C32 C33 C38 -177.44(18) . . . .
C12 C32 C33 C38 0.81(17) . . . .
C38 C33 C34 C35 0.4(2) . . . .
C32 C33 C34 C35 177.30(17) . . . .
C33 C34 C35 C36 0.5(3) . . . .
C33 C34 C35 Br2 -177.72(12) . . . .
C34 C35 C36 C37 -0.2(3) . . . .
Br2 C35 C36 C37 177.94(13) . . . .
C35 C36 C37 C38 -0.9(2) . . . .
C36 C37 C38 N2 -176.61(16) . . . .
C36 C37 C38 C33 1.8(2) . . . .
C12 N2 C38 C37 178.54(16) . . . .
C13 N2 C38 C37 2.9(3) . . . .
C12 N2 C38 C33 0.02(17) . . . .
C13 N2 C38 C33 -175.60(14) . . . .
C34 C33 C38 C37 -1.6(2) . . . .
C32 C33 C38 C37 -179.18(15) . . . .
C34 C33 C38 N2 177.11(14) . . . .
C32 C33 C38 N2 -0.52(17) . . . .
